data_4080440
loop_
_publ_author_name
'Danopoulos, Andreas A.'
'Monakhov, Kirill Yu.'
'Robert, Vincent'
'Braunstein, Pierre'
'Pattacini, Roberto'
'Conde-Guada\~no, Susana'
'Hanton, Martin'
'Tooze, Robert P.'

_publ_section_title
;
 Angular Distortions at Benzylic Carbons Due to Intramolecular
 Polarization-Induced Metal--Arene Interactions: A Case Study with
 Open-Shell Chromium(II) NHC Complexes
;
_journal_issue 6
_journal_name_full Organometallics
_journal_page_first 1842
_journal_paper_doi 10.1021/om3012568
_journal_volume 32
_journal_year 2013
_chemical_formula_moiety 'C41 H50 Cr N2'
_chemical_formula_sum 'C41 H50 Cr N2'
_chemical_formula_weight 622.83
_chemical_name_systematic
;
 ?
;
_space_group_IT_number 33
_symmetry_cell_setting orthorhombic
_symmetry_space_group_name_Hall 'P 2c -2n'
_symmetry_space_group_name_H-M 'P n a 21'
_atom_sites_solution_hydrogens geom
_atom_sites_solution_primary direct
_atom_sites_solution_secondary difmap
_audit_creation_method SHELXL-97
_cell_angle_alpha 90.00
_cell_angle_beta 90.00
_cell_angle_gamma 90.00
_cell_formula_units_Z 4
_cell_length_a 23.7036(13)
_cell_length_b 12.0562(7)
_cell_length_c 12.2266(6)
_cell_measurement_reflns_used 4211
_cell_measurement_temperature 173(2)
_cell_measurement_theta_max 29.92
_cell_measurement_theta_min 2.41
_cell_volume 3494.1(3)
_computing_cell_refinement 'Bruker SAINT'
_computing_data_collection 'Bruker APEX2'
_computing_data_reduction 'Bruker SAINT'
_computing_molecular_graphics 'Bruker SHELXTL'
_computing_publication_material 'Bruker SHELXTL'
_computing_structure_refinement 'SHELXL-97 (Sheldrick, 2008)'
_computing_structure_solution 'SHELXS-97 (Sheldrick, 2008)'
_diffrn_ambient_temperature 173(2)
_diffrn_measured_fraction_theta_full 0.993
_diffrn_measured_fraction_theta_max 0.993
_diffrn_measurement_device_type 'Bruker APEX-II CCD'
_diffrn_measurement_method '\f and \w scans'
_diffrn_radiation_monochromator graphite
_diffrn_radiation_source 'fine-focus sealed tube'
_diffrn_radiation_type MoK\a
_diffrn_radiation_wavelength 0.71073
_diffrn_reflns_av_R_equivalents 0.0799
_diffrn_reflns_av_sigmaI/netI 0.1177
_diffrn_reflns_limit_h_max 30
_diffrn_reflns_limit_h_min -34
_diffrn_reflns_limit_k_max 17
_diffrn_reflns_limit_k_min -15
_diffrn_reflns_limit_l_max 10
_diffrn_reflns_limit_l_min -17
_diffrn_reflns_number 23105
_diffrn_reflns_theta_full 30.81
_diffrn_reflns_theta_max 30.81
_diffrn_reflns_theta_min 1.90
_exptl_absorpt_coefficient_mu 0.357
_exptl_absorpt_correction_T_max 0.9651
_exptl_absorpt_correction_T_min 0.8702
_exptl_absorpt_correction_type multi-scan
_exptl_absorpt_process_details sadabs
_exptl_crystal_colour black
_exptl_crystal_density_diffrn 1.184
_exptl_crystal_density_method 'not measured'
_exptl_crystal_description needle
_exptl_crystal_F_000 1336
_exptl_crystal_size_max 0.40
_exptl_crystal_size_mid 0.12
_exptl_crystal_size_min 0.10
_refine_diff_density_max 0.456
_refine_diff_density_min -0.629
_refine_diff_density_rms 0.063
_refine_ls_abs_structure_details 'Flack H D (1983), Acta Cryst. A39, 876-881'
_refine_ls_abs_structure_Flack 0.05(2)
_refine_ls_extinction_method none
_refine_ls_goodness_of_fit_ref 0.998
_refine_ls_hydrogen_treatment constr
_refine_ls_matrix_type full
_refine_ls_number_parameters 405
_refine_ls_number_reflns 8959
_refine_ls_number_restraints 1
_refine_ls_restrained_S_all 0.998
_refine_ls_R_factor_all 0.1367
_refine_ls_R_factor_gt 0.0543
_refine_ls_shift/su_max 0.001
_refine_ls_shift/su_mean 0.000
_refine_ls_structure_factor_coef Fsqd
_refine_ls_weighting_details 'calc w=1/[\s^2^(Fo^2^)+(0.0357P)^2^+0.7388P] where P=(Fo^2^+2Fc^2^)/3'
_refine_ls_weighting_scheme calc
_refine_ls_wR_factor_gt 0.0914
_refine_ls_wR_factor_ref 0.1194
_reflns_number_gt 4795
_reflns_number_total 8959
_reflns_threshold_expression I>2\s(I)
_cod_data_source_file om3012568_si_003.cif
_cod_data_source_block complex3
_cod_depositor_comments
;
The following automatic conversions were performed:

'_symmetry_cell_setting' value 'Orthorhombic' changed to
'orthorhombic' according to
/home/saulius/struct/CIF-dictionaries/cif_core.dic dictionary named
'cif_core.dic' version 2.4.2 from 2011-04-26.

Automatic conversion script
Id: cif_fix_values 1891 2012-01-12 08:04:46Z andrius 
;
_cod_database_code 4080440

loop_
_symmetry_equiv_pos_as_xyz
'x, y, z'
'-x, -y, z+1/2'
'-x+1/2, y+1/2, z+1/2'
'x+1/2, -y+1/2, z'

loop_
_atom_site_label
_atom_site_type_symbol
_atom_site_fract_x
_atom_site_fract_y
_atom_site_fract_z
_atom_site_U_iso_or_equiv
_atom_site_adp_type
_atom_site_occupancy
_atom_site_symmetry_multiplicity
_atom_site_calc_flag
_atom_site_refinement_flags
C1 C 0.40850(12) 0.8167(2) 0.7583(3) 0.0209(6) Uani 1 1 d .
C2 C 0.44117(16) 0.9791(3) 0.6917(3) 0.0349(9) Uani 1 1 d .
H2 H 0.4461 1.0413 0.6449 0.042 Uiso 1 1 calc R
C3 C 0.46900(17) 0.9593(3) 0.7846(3) 0.0339(9) Uani 1 1 d .
H3 H 0.4969 1.0051 0.8172 0.041 Uiso 1 1 calc R
C4 C 0.36815(15) 0.8835(2) 0.5809(3) 0.0230(7) Uani 1 1 d .
C5 C 0.38503(16) 0.8133(3) 0.4951(3) 0.0267(8) Uani 1 1 d .
C6 C 0.35247(16) 0.8151(3) 0.4007(3) 0.0322(9) Uani 1 1 d .
H6 H 0.3629 0.7695 0.3407 0.039 Uiso 1 1 calc R
C7 C 0.30534(17) 0.8816(3) 0.3920(3) 0.0380(10) Uani 1 1 d .
H7 H 0.2839 0.8815 0.3264 0.046 Uiso 1 1 calc R
C8 C 0.28926(17) 0.9481(3) 0.4782(3) 0.0330(9) Uani 1 1 d .
H8 H 0.2567 0.9936 0.4710 0.040 Uiso 1 1 calc R
C9 C 0.31976(15) 0.9501(3) 0.5758(3) 0.0264(8) Uani 1 1 d .
C10 C 0.43792(15) 0.7429(3) 0.5018(3) 0.0301(8) Uani 1 1 d .
H10 H 0.4462 0.7291 0.5809 0.036 Uiso 1 1 calc R
C11 C 0.43163(18) 0.6305(3) 0.4457(4) 0.0436(11) Uani 1 1 d .
H11A H 0.3984 0.5922 0.4749 0.065 Uiso 1 1 calc R
H11B H 0.4654 0.5857 0.4595 0.065 Uiso 1 1 calc R
H11C H 0.4271 0.6415 0.3668 0.065 Uiso 1 1 calc R
C12 C 0.48783(17) 0.8047(3) 0.4533(4) 0.0502(12) Uani 1 1 d .
H12A H 0.4801 0.8222 0.3765 0.075 Uiso 1 1 calc R
H12B H 0.5216 0.7581 0.4580 0.075 Uiso 1 1 calc R
H12C H 0.4940 0.8735 0.4942 0.075 Uiso 1 1 calc R
C13 C 0.30001(17) 1.0232(3) 0.6692(3) 0.0329(9) Uani 1 1 d .
H13 H 0.3193 0.9978 0.7374 0.039 Uiso 1 1 calc R
C14 C 0.31610(19) 1.1452(3) 0.6498(4) 0.0472(11) Uani 1 1 d .
H14A H 0.3573 1.1519 0.6465 0.071 Uiso 1 1 calc R
H14B H 0.3016 1.1907 0.7099 0.071 Uiso 1 1 calc R
H14C H 0.2997 1.1705 0.5806 0.071 Uiso 1 1 calc R
C15 C 0.23600(17) 1.0161(3) 0.6882(3) 0.0414(10) Uani 1 1 d .
H15A H 0.2161 1.0439 0.6236 0.062 Uiso 1 1 calc R
H15B H 0.2258 1.0610 0.7520 0.062 Uiso 1 1 calc R
H15C H 0.2253 0.9386 0.7013 0.062 Uiso 1 1 calc R
C16 C 0.46827(15) 0.8111(3) 0.9270(3) 0.0242(8) Uani 1 1 d .
C17 C 0.43274(15) 0.8173(3) 1.0182(3) 0.0273(8) Uani 1 1 d .
C18 C 0.45284(16) 0.7732(3) 1.1158(3) 0.0335(9) Uani 1 1 d .
H18 H 0.4296 0.7758 1.1791 0.040 Uiso 1 1 calc R
C19 C 0.50556(16) 0.7260(3) 1.1229(3) 0.0335(9) Uani 1 1 d .
H19 H 0.5183 0.6959 1.1904 0.040 Uiso 1 1 calc R
C20 C 0.53989(15) 0.7223(3) 1.0317(3) 0.0306(8) Uani 1 1 d .
H20 H 0.5762 0.6895 1.0375 0.037 Uiso 1 1 calc R
C21 C 0.52259(15) 0.7653(3) 0.9317(3) 0.0249(8) Uani 1 1 d .
C22 C 0.37511(16) 0.8702(3) 1.0163(3) 0.0368(10) Uani 1 1 d .
H22 H 0.3650 0.8878 0.9388 0.044 Uiso 1 1 calc R
C23 C 0.3759(2) 0.9781(4) 1.0820(5) 0.0780(19) Uani 1 1 d .
H23A H 0.3918 0.9640 1.1546 0.117 Uiso 1 1 calc R
H23B H 0.3373 1.0062 1.0897 0.117 Uiso 1 1 calc R
H23C H 0.3990 1.0332 1.0437 0.117 Uiso 1 1 calc R
C24 C 0.33067(17) 0.7921(4) 1.0630(4) 0.0487(12) Uani 1 1 d .
H24A H 0.3336 0.7197 1.0270 0.073 Uiso 1 1 calc R
H24B H 0.2930 0.8231 1.0503 0.073 Uiso 1 1 calc R
H24C H 0.3368 0.7831 1.1418 0.073 Uiso 1 1 calc R
C25 C 0.56226(15) 0.7621(3) 0.8345(3) 0.0326(9) Uani 1 1 d .
H25 H 0.5400 0.7769 0.7666 0.039 Uiso 1 1 calc R
C26 C 0.60779(17) 0.8528(3) 0.8458(4) 0.0497(11) Uani 1 1 d .
H26A H 0.5896 0.9252 0.8546 0.075 Uiso 1 1 calc R
H26B H 0.6315 0.8535 0.7801 0.075 Uiso 1 1 calc R
H26C H 0.6312 0.8372 0.9100 0.075 Uiso 1 1 calc R
C27 C 0.59127(17) 0.6493(3) 0.8228(4) 0.0454(10) Uani 1 1 d .
H27A H 0.6157 0.6363 0.8861 0.068 Uiso 1 1 calc R
H27B H 0.6140 0.6485 0.7559 0.068 Uiso 1 1 calc R
H27C H 0.5627 0.5908 0.8189 0.068 Uiso 1 1 calc R
C28 C 0.43242(15) 0.5481(3) 0.7438(4) 0.0332(8) Uani 1 1 d .
H28A H 0.4325 0.5068 0.6738 0.040 Uiso 1 1 calc R
H28B H 0.4695 0.5843 0.7551 0.040 Uiso 1 1 calc R
C29 C 0.41644(14) 0.4778(3) 0.8363(3) 0.0284(8) Uani 1 1 d .
C30 C 0.42281(16) 0.5124(3) 0.9448(3) 0.0353(9) Uani 1 1 d .
H30 H 0.4411 0.5811 0.9587 0.042 Uiso 1 1 calc R
C31 C 0.40362(19) 0.4510(3) 1.0325(4) 0.0479(11) Uani 1 1 d .
H31 H 0.4092 0.4776 1.1049 0.057 Uiso 1 1 calc R
C32 C 0.37606(16) 0.3501(3) 1.0159(3) 0.0435(10) Uani 1 1 d .
H32 H 0.3623 0.3082 1.0760 0.052 Uiso 1 1 calc R
C33 C 0.36934(16) 0.3128(3) 0.9102(3) 0.0372(9) Uani 1 1 d .
H33 H 0.3510 0.2439 0.8973 0.045 Uiso 1 1 calc R
C34 C 0.38889(15) 0.3740(3) 0.8227(3) 0.0335(9) Uani 1 1 d .
H34 H 0.3837 0.3459 0.7508 0.040 Uiso 1 1 calc R
C35 C 0.27718(16) 0.7124(3) 0.7909(3) 0.0399(10) Uani 1 1 d .
H35A H 0.2616 0.6831 0.8603 0.048 Uiso 1 1 calc R
H35B H 0.2679 0.7916 0.7791 0.048 Uiso 1 1 calc R
C36 C 0.27117(15) 0.6422(3) 0.6978(3) 0.0324(9) Uani 1 1 d .
C37 C 0.29229(15) 0.5322(3) 0.7023(3) 0.0325(9) Uani 1 1 d .
H37 H 0.3037 0.5022 0.7707 0.039 Uiso 1 1 calc R
C38 C 0.29660(17) 0.4671(3) 0.6081(4) 0.0396(10) Uani 1 1 d .
H38 H 0.3105 0.3935 0.6140 0.048 Uiso 1 1 calc R
C39 C 0.28127(17) 0.5070(3) 0.5076(4) 0.0400(10) Uani 1 1 d .
H39 H 0.2848 0.4621 0.4440 0.048 Uiso 1 1 calc R
C40 C 0.26017(16) 0.6153(3) 0.5004(3) 0.0426(10) Uani 1 1 d .
H40 H 0.2488 0.6435 0.4313 0.051 Uiso 1 1 calc R
C41 C 0.25569(16) 0.6811(3) 0.5908(3) 0.0384(10) Uani 1 1 d .
H41 H 0.2419 0.7547 0.5828 0.046 Uiso 1 1 calc R
N1 N 0.40395(12) 0.8925(2) 0.6761(2) 0.0235(6) Uani 1 1 d .
N2 N 0.44911(12) 0.8587(2) 0.8242(2) 0.0247(6) Uani 1 1 d .
Cr1 Cr 0.36361(2) 0.66436(4) 0.75361(5) 0.02630(12) Uani 1 1 d .

loop_
_atom_site_aniso_label
_atom_site_aniso_U_11
_atom_site_aniso_U_22
_atom_site_aniso_U_33
_atom_site_aniso_U_23
_atom_site_aniso_U_13
_atom_site_aniso_U_12
C1 0.0150(14) 0.0288(15) 0.0189(15) -0.0018(17) -0.0041(18) -0.0007(12)
C2 0.039(2) 0.0280(18) 0.038(2) 0.0107(17) -0.015(2) -0.0117(17)
C3 0.043(2) 0.0241(17) 0.035(2) 0.0038(15) -0.0083(19) -0.0152(16)
C4 0.0263(19) 0.0212(15) 0.0214(17) 0.0058(13) -0.0036(16) -0.0030(14)
C5 0.032(2) 0.0291(18) 0.0193(19) 0.0064(15) 0.0008(17) -0.0022(16)
C6 0.039(2) 0.038(2) 0.0199(18) 0.0034(16) -0.0002(17) 0.0036(17)
C7 0.045(3) 0.045(2) 0.023(2) 0.0003(18) -0.0128(19) 0.0087(19)
C8 0.036(2) 0.0334(19) 0.029(2) 0.0033(16) -0.0058(18) 0.0077(17)
C9 0.035(2) 0.0231(16) 0.0216(19) 0.0036(14) -0.0027(17) -0.0019(15)
C10 0.034(2) 0.0316(19) 0.025(2) 0.0037(16) 0.0032(18) 0.0009(16)
C11 0.048(3) 0.037(2) 0.046(3) 0.002(2) 0.001(2) 0.0098(19)
C12 0.043(3) 0.046(2) 0.061(3) 0.007(2) 0.011(2) 0.002(2)
C13 0.044(2) 0.0264(17) 0.028(2) 0.0012(16) -0.0039(19) 0.0028(16)
C14 0.059(3) 0.029(2) 0.053(3) -0.0079(19) 0.004(2) 0.0015(19)
C15 0.046(3) 0.038(2) 0.040(2) 0.0000(19) 0.002(2) 0.0043(19)
C16 0.030(2) 0.0244(17) 0.0186(17) -0.0005(13) -0.0082(16) -0.0014(14)
C17 0.027(2) 0.0313(19) 0.0230(18) -0.0041(15) -0.0025(17) 0.0027(15)
C18 0.035(2) 0.045(2) 0.0198(19) -0.0012(17) 0.0017(18) 0.0048(18)
C19 0.037(2) 0.042(2) 0.0218(19) 0.0013(17) -0.0041(18) 0.0034(18)
C20 0.028(2) 0.038(2) 0.026(2) 0.0002(17) -0.0043(18) 0.0021(16)
C21 0.029(2) 0.0266(17) 0.0189(17) -0.0044(14) -0.0007(16) -0.0045(15)
C22 0.035(2) 0.040(2) 0.035(2) -0.0047(19) -0.003(2) 0.0050(18)
C23 0.059(4) 0.050(3) 0.125(5) -0.032(3) -0.016(4) 0.017(2)
C24 0.037(3) 0.064(3) 0.046(3) 0.009(2) 0.004(2) 0.005(2)
C25 0.034(2) 0.040(2) 0.023(2) 0.0009(17) -0.0037(18) 0.0014(17)
C26 0.041(2) 0.057(3) 0.051(3) 0.006(2) 0.010(2) -0.011(2)
C27 0.044(2) 0.057(3) 0.035(2) -0.004(2) 0.006(2) 0.011(2)
C28 0.035(2) 0.0308(16) 0.034(2) 0.0079(19) -0.004(2) -0.0024(14)
C29 0.0229(19) 0.0284(17) 0.034(2) 0.0006(17) 0.0001(18) 0.0060(15)
C30 0.041(2) 0.0301(19) 0.034(2) -0.0031(18) 0.003(2) -0.0041(17)
C31 0.061(3) 0.051(3) 0.031(2) -0.008(2) 0.003(2) -0.003(2)
C32 0.045(3) 0.049(2) 0.036(2) 0.007(2) 0.006(2) -0.008(2)
C33 0.033(2) 0.035(2) 0.043(2) 0.0074(17) -0.003(2) -0.0052(17)
C34 0.036(2) 0.0283(17) 0.036(2) -0.0002(17) -0.0068(19) 0.0005(16)
C35 0.042(2) 0.037(2) 0.040(2) -0.0006(18) 0.011(2) -0.0032(18)
C36 0.0217(19) 0.0318(19) 0.044(2) 0.0060(18) -0.0027(18) -0.0023(15)
C37 0.030(2) 0.0299(18) 0.038(2) 0.0121(18) -0.0033(18) -0.0097(15)
C38 0.039(2) 0.0283(19) 0.052(3) -0.0028(19) -0.008(2) -0.0070(17)
C39 0.040(2) 0.038(2) 0.043(3) -0.004(2) -0.007(2) -0.0036(18)
C40 0.038(2) 0.051(2) 0.038(3) 0.010(2) -0.006(2) -0.0016(19)
C41 0.034(2) 0.033(2) 0.048(3) 0.0072(19) -0.003(2) -0.0016(17)
N1 0.0270(17) 0.0245(13) 0.0192(14) 0.0047(12) -0.0073(13) -0.0057(12)
N2 0.0295(16) 0.0219(13) 0.0228(15) 0.0021(12) -0.0073(14) -0.0045(12)
Cr1 0.0299(3) 0.0234(2) 0.0256(3) 0.0015(3) -0.0002(3) -0.0043(2)

loop_
_atom_type_symbol
_atom_type_description
_atom_type_scat_dispersion_real
_atom_type_scat_dispersion_imag
_atom_type_scat_source
C C 0.0033 0.0016 'International Tables Vol C Tables 4.2.6.8 and 6.1.1.4'
H H 0.0000 0.0000 'International Tables Vol C Tables 4.2.6.8 and 6.1.1.4'
N N 0.0061 0.0033 'International Tables Vol C Tables 4.2.6.8 and 6.1.1.4'
Cr Cr 0.3209 0.6236 'International Tables Vol C Tables 4.2.6.8 and 6.1.1.4'

loop_
_geom_angle_atom_site_label_1
_geom_angle_atom_site_label_2
_geom_angle_atom_site_label_3
_geom_angle
N2 C1 N1 104.2(2)
N2 C1 Cr1 134.1(3)
N1 C1 Cr1 121.4(2)
C3 C2 N1 107.3(3)
C3 C2 H2 126.3
N1 C2 H2 126.3
C2 C3 N2 106.6(3)
C2 C3 H3 126.7
N2 C3 H3 126.7
C9 C4 C5 123.0(3)
C9 C4 N1 118.3(3)
C5 C4 N1 118.6(3)
C6 C5 C4 116.9(3)
C6 C5 C10 120.9(3)
C4 C5 C10 122.2(3)
C7 C6 C5 121.5(4)
C7 C6 H6 119.2
C5 C6 H6 119.2
C8 C7 C6 120.3(4)
C8 C7 H7 119.9
C6 C7 H7 119.9
C7 C8 C9 121.4(3)
C7 C8 H8 119.3
C9 C8 H8 119.3
C8 C9 C4 116.8(3)
C8 C9 C13 119.6(3)
C4 C9 C13 123.6(3)
C5 C10 C12 110.4(3)
C5 C10 C11 113.1(3)
C12 C10 C11 109.6(3)
C5 C10 H10 107.8
C12 C10 H10 107.8
C11 C10 H10 107.8
C10 C11 H11A 109.5
C10 C11 H11B 109.5
H11A C11 H11B 109.5
C10 C11 H11C 109.5
H11A C11 H11C 109.5
H11B C11 H11C 109.5
C10 C12 H12A 109.5
C10 C12 H12B 109.5
H12A C12 H12B 109.5
C10 C12 H12C 109.5
H12A C12 H12C 109.5
H12B C12 H12C 109.5
C9 C13 C14 111.3(3)
C9 C13 C15 112.7(3)
C14 C13 C15 108.8(3)
C9 C13 H13 108.0
C14 C13 H13 108.0
C15 C13 H13 108.0
C13 C14 H14A 109.5
C13 C14 H14B 109.5
H14A C14 H14B 109.5
C13 C14 H14C 109.5
H14A C14 H14C 109.5
H14B C14 H14C 109.5
C13 C15 H15A 109.5
C13 C15 H15B 109.5
H15A C15 H15B 109.5
C13 C15 H15C 109.5
H15A C15 H15C 109.5
H15B C15 H15C 109.5
C17 C16 C21 122.8(3)
C17 C16 N2 118.7(3)
C21 C16 N2 118.5(3)
C18 C17 C16 117.2(3)
C18 C17 C22 119.0(3)
C16 C17 C22 123.8(3)
C19 C18 C17 121.5(4)
C19 C18 H18 119.2
C17 C18 H18 119.2
C18 C19 C20 119.8(4)
C18 C19 H19 120.1
C20 C19 H19 120.1
C19 C20 C21 121.6(3)
C19 C20 H20 119.2
C21 C20 H20 119.2
C20 C21 C16 117.0(3)
C20 C21 C25 119.8(3)
C16 C21 C25 123.2(3)
C17 C22 C24 111.0(3)
C17 C22 C23 110.0(3)
C24 C22 C23 109.7(4)
C17 C22 H22 108.7
C24 C22 H22 108.7
C23 C22 H22 108.7
C22 C23 H23A 109.5
C22 C23 H23B 109.5
H23A C23 H23B 109.5
C22 C23 H23C 109.5
H23A C23 H23C 109.5
H23B C23 H23C 109.5
C22 C24 H24A 109.5
C22 C24 H24B 109.5
H24A C24 H24B 109.5
C22 C24 H24C 109.5
H24A C24 H24C 109.5
H24B C24 H24C 109.5
C21 C25 C27 112.0(3)
C21 C25 C26 110.2(3)
C27 C25 C26 108.9(3)
C21 C25 H25 108.6
C27 C25 H25 108.6
C26 C25 H25 108.6
C25 C26 H26A 109.5
C25 C26 H26B 109.5
H26A C26 H26B 109.5
C25 C26 H26C 109.5
H26A C26 H26C 109.5
H26B C26 H26C 109.5
C25 C27 H27A 109.5
C25 C27 H27B 109.5
H27A C27 H27B 109.5
C25 C27 H27C 109.5
H27A C27 H27C 109.5
H27B C27 H27C 109.5
C29 C28 Cr1 97.9(2)
C29 C28 H28A 112.2
Cr1 C28 H28A 112.2
C29 C28 H28B 112.2
Cr1 C28 H28B 112.2
H28A C28 H28B 109.8
C30 C29 C34 115.1(3)
C30 C29 C28 122.1(3)
C34 C29 C28 122.6(4)
C31 C30 C29 122.7(3)
C31 C30 H30 118.6
C29 C30 H30 118.6
C30 C31 C32 120.6(4)
C30 C31 H31 119.7
C32 C31 H31 119.7
C33 C32 C31 118.4(4)
C33 C32 H32 120.8
C31 C32 H32 120.8
C32 C33 C34 120.9(4)
C32 C33 H33 119.6
C34 C33 H33 119.6
C33 C34 C29 122.3(4)
C33 C34 H34 118.8
C29 C34 H34 118.8
C36 C35 Cr1 76.6(2)
C36 C35 H35A 115.8
Cr1 C35 H35A 115.8
C36 C35 H35B 115.8
Cr1 C35 H35B 115.8
H35A C35 H35B 112.8
C37 C36 C35 119.3(4)
C37 C36 C41 115.5(4)
C35 C36 C41 124.0(3)
C37 C36 Cr1 76.2(2)
C35 C36 Cr1 66.5(2)
C41 C36 Cr1 118.2(3)
C38 C37 C36 121.3(4)
C38 C37 Cr1 122.4(3)
C36 C37 Cr1 68.8(2)
C38 C37 H37 119.4
C36 C37 H37 119.4
Cr1 C37 H37 79.8
C39 C38 C37 121.6(4)
C39 C38 H38 119.2
C37 C38 H38 119.2
C38 C39 C40 118.5(4)
C38 C39 H39 120.7
C40 C39 H39 120.7
C41 C40 C39 121.3(4)
C41 C40 H40 119.4
C39 C40 H40 119.4
C40 C41 C36 121.8(3)
C40 C41 H41 119.1
C36 C41 H41 119.1
C1 N1 C2 110.8(3)
C1 N1 C4 126.2(3)
C2 N1 C4 122.9(3)
C1 N2 C3 111.1(3)
C1 N2 C16 126.1(3)
C3 N2 C16 122.7(3)
C1 Cr1 C28 100.66(12)
C1 Cr1 C35 103.64(12)
C28 Cr1 C35 153.80(14)
C1 Cr1 C36 125.68(11)
C28 Cr1 C36 128.79(14)
C35 Cr1 C36 36.89(13)
C1 Cr1 C37 158.72(13)
C28 Cr1 C37 94.97(13)
C35 Cr1 C37 64.51(14)
C36 Cr1 C37 34.93(12)

loop_
_geom_bond_atom_site_label_1
_geom_bond_atom_site_label_2
_geom_bond_distance
C1 N2 1.354(4)
C1 N1 1.362(4)
C1 Cr1 2.124(3)
C2 C3 1.335(5)
C2 N1 1.380(4)
C2 H2 0.9500
C3 N2 1.389(4)
C3 H3 0.9500
C4 C9 1.401(5)
C4 C5 1.405(5)
C4 N1 1.445(4)
C5 C6 1.389(5)
C5 C10 1.516(5)
C6 C7 1.379(5)
C6 H6 0.9500
C7 C8 1.377(5)
C7 H7 0.9500
C8 C9 1.396(5)
C8 H8 0.9500
C9 C13 1.517(5)
C10 C12 1.518(5)
C10 C11 1.525(5)
C10 H10 1.0000
C11 H11A 0.9800
C11 H11B 0.9800
C11 H11C 0.9800
C12 H12A 0.9800
C12 H12B 0.9800
C12 H12C 0.9800
C13 C14 1.537(5)
C13 C15 1.538(5)
C13 H13 1.0000
C14 H14A 0.9800
C14 H14B 0.9800
C14 H14C 0.9800
C15 H15A 0.9800
C15 H15B 0.9800
C15 H15C 0.9800
C16 C17 1.399(5)
C16 C21 1.402(5)
C16 N2 1.454(4)
C17 C18 1.391(5)
C17 C22 1.508(5)
C18 C19 1.376(5)
C18 H18 0.9500
C19 C20 1.381(5)
C19 H19 0.9500
C20 C21 1.390(5)
C20 H20 0.9500
C21 C25 1.516(5)
C22 C24 1.524(6)
C22 C23 1.528(6)
C22 H22 1.0000
C23 H23A 0.9800
C23 H23B 0.9800
C23 H23C 0.9800
C24 H24A 0.9800
C24 H24B 0.9800
C24 H24C 0.9800
C25 C27 1.531(5)
C25 C26 1.542(5)
C25 H25 1.0000
C26 H26A 0.9800
C26 H26B 0.9800
C26 H26C 0.9800
C27 H27A 0.9800
C27 H27B 0.9800
C27 H27C 0.9800
C28 C29 1.463(5)
C28 Cr1 2.154(3)
C28 H28A 0.9900
C28 H28B 0.9900
C29 C30 1.399(5)
C29 C34 1.420(5)
C30 C31 1.380(5)
C30 H30 0.9500
C31 C32 1.395(6)
C31 H31 0.9500
C32 C33 1.378(6)
C32 H32 0.9500
C33 C34 1.380(5)
C33 H33 0.9500
C34 H34 0.9500
C35 C36 1.426(5)
C35 Cr1 2.177(4)
C35 H35A 0.9900
C35 H35B 0.9900
C36 C37 1.419(5)
C36 C41 1.437(5)
C36 Cr1 2.310(4)
C37 C38 1.397(5)
C37 Cr1 2.406(3)
C37 H37 0.9500
C38 C39 1.369(5)
C38 H38 0.9500
C39 C40 1.401(5)
C39 H39 0.9500
C40 C41 1.365(5)
C40 H40 0.9500
C41 H41 0.9500

loop_
_geom_torsion_atom_site_label_1
_geom_torsion_atom_site_label_2
_geom_torsion_atom_site_label_3
_geom_torsion_atom_site_label_4
_geom_torsion
N1 C2 C3 N2 1.1(4)
C9 C4 C5 C6 2.4(5)
N1 C4 C5 C6 -173.9(3)
C9 C4 C5 C10 179.3(3)
N1 C4 C5 C10 3.0(5)
C4 C5 C6 C7 -0.8(5)
C10 C5 C6 C7 -177.8(3)
C5 C6 C7 C8 -0.2(6)
C6 C7 C8 C9 -0.1(6)
C7 C8 C9 C4 1.6(5)
C7 C8 C9 C13 -179.0(3)
C5 C4 C9 C8 -2.8(5)
N1 C4 C9 C8 173.5(3)
C5 C4 C9 C13 177.9(3)
N1 C4 C9 C13 -5.8(5)
C6 C5 C10 C12 84.5(4)
C4 C5 C10 C12 -92.3(4)
C6 C5 C10 C11 -38.8(5)
C4 C5 C10 C11 144.4(3)
C8 C9 C13 C14 -78.1(4)
C4 C9 C13 C14 101.2(4)
C8 C9 C13 C15 44.4(4)
C4 C9 C13 C15 -136.2(3)
C21 C16 C17 C18 -1.5(5)
N2 C16 C17 C18 -178.6(3)
C21 C16 C17 C22 177.5(3)
N2 C16 C17 C22 0.3(5)
C16 C17 C18 C19 0.3(5)
C22 C17 C18 C19 -178.7(3)
C17 C18 C19 C20 0.4(6)
C18 C19 C20 C21 0.0(6)
C19 C20 C21 C16 -1.0(5)
C19 C20 C21 C25 178.4(3)
C17 C16 C21 C20 1.8(5)
N2 C16 C21 C20 178.9(3)
C17 C16 C21 C25 -177.6(3)
N2 C16 C21 C25 -0.5(5)
C18 C17 C22 C24 -52.7(5)
C16 C17 C22 C24 128.4(4)
C18 C17 C22 C23 69.0(5)
C16 C17 C22 C23 -110.0(4)
C20 C21 C25 C27 45.1(4)
C16 C21 C25 C27 -135.5(3)
C20 C21 C25 C26 -76.3(4)
C16 C21 C25 C26 103.1(4)
Cr1 C28 C29 C30 -73.5(4)
Cr1 C28 C29 C34 100.8(3)
C34 C29 C30 C31 -0.3(5)
C28 C29 C30 C31 174.4(4)
C29 C30 C31 C32 -0.6(6)
C30 C31 C32 C33 1.0(6)
C31 C32 C33 C34 -0.6(6)
C32 C33 C34 C29 -0.3(6)
C30 C29 C34 C33 0.7(5)
C28 C29 C34 C33 -174.0(3)
Cr1 C35 C36 C37 57.2(3)
Cr1 C35 C36 C41 -109.2(4)
C35 C36 C37 C38 -168.4(4)
C41 C36 C37 C38 -0.9(5)
Cr1 C36 C37 C38 -115.9(3)
C35 C36 C37 Cr1 -52.5(3)
C41 C36 C37 Cr1 115.0(3)
C36 C37 C38 C39 0.7(6)
Cr1 C37 C38 C39 -82.6(5)
C37 C38 C39 C40 -0.8(6)
C38 C39 C40 C41 1.1(6)
C39 C40 C41 C36 -1.3(6)
C37 C36 C41 C40 1.2(5)
C35 C36 C41 C40 168.0(4)
Cr1 C36 C41 C40 88.7(4)
N2 C1 N1 C2 0.0(4)
Cr1 C1 N1 C2 -173.8(2)
N2 C1 N1 C4 176.5(3)
Cr1 C1 N1 C4 2.6(5)
C3 C2 N1 C1 -0.8(4)
C3 C2 N1 C4 -177.4(3)
C9 C4 N1 C1 106.5(4)
C5 C4 N1 C1 -77.0(4)
C9 C4 N1 C2 -77.4(4)
C5 C4 N1 C2 99.1(4)
N1 C1 N2 C3 0.7(4)
Cr1 C1 N2 C3 173.4(3)
N1 C1 N2 C16 177.2(3)
Cr1 C1 N2 C16 -10.1(5)
C2 C3 N2 C1 -1.2(4)
C2 C3 N2 C16 -177.8(3)
C17 C16 N2 C1 -72.2(4)
C21 C16 N2 C1 110.5(4)
C17 C16 N2 C3 103.9(4)
C21 C16 N2 C3 -73.4(4)
N2 C1 Cr1 C28 -56.4(4)
N1 C1 Cr1 C28 115.3(3)
N2 C1 Cr1 C35 113.7(3)
N1 C1 Cr1 C35 -74.5(3)
N2 C1 Cr1 C36 146.7(3)
N1 C1 Cr1 C36 -41.6(3)
N2 C1 Cr1 C37 167.1(3)
N1 C1 Cr1 C37 -21.2(6)
C29 C28 Cr1 C1 126.9(2)
C29 C28 Cr1 C35 -30.9(5)
C29 C28 Cr1 C36 -77.2(3)
C29 C28 Cr1 C37 -67.6(2)
C36 C35 Cr1 C1 132.6(2)
C36 C35 Cr1 C28 -69.9(4)
C36 C35 Cr1 C37 -28.61(19)
C37 C36 Cr1 C1 167.3(2)
C35 C36 Cr1 C1 -61.8(3)
C41 C36 Cr1 C1 55.5(3)
C37 C36 Cr1 C28 16.9(3)
C35 C36 Cr1 C28 147.9(2)
C41 C36 Cr1 C28 -94.9(3)
C37 C36 Cr1 C35 -131.0(3)
C41 C36 Cr1 C35 117.2(4)
C35 C36 Cr1 C37 131.0(3)
C41 C36 Cr1 C37 -111.8(4)
C38 C37 Cr1 C1 84.8(5)
C36 C37 Cr1 C1 -29.6(5)
C38 C37 Cr1 C28 -52.4(3)
C36 C37 Cr1 C28 -166.9(2)
C38 C37 Cr1 C35 144.6(4)
C36 C37 Cr1 C35 30.1(2)
C38 C37 Cr1 C36 114.4(4)
